data_4511167
loop_
_publ_author_name
'Xie, Yun-Peng'
'Yang, Jin'
'Ma, Jian-Fang'
'Ma, Ji-Cheng'
'Zhang, Lai-Ping'
'Jia, Zhi-Fang'
'Su, Zhong-Min'

_publ_section_title
;
 Tin Alkylarsonate Clusters: C&#x2212;H&#x00B7;&#x00B7;&#x00B7;X (X = Cl,
 O, and \p) Interaction-Mediated Supramolecular Formation
;
_journal_issue 9
_journal_name_full 'Crystal Growth &amp; Design'
_journal_page_first 3881
_journal_paper_doi 10.1021/cg8008877
_journal_volume 9
_journal_year 2009
_chemical_formula_sum 'C18 H46 As4 Cl6 O20 Sn6'
_chemical_formula_weight 1807.07
_chemical_name_systematic
;
 ?
;
_space_group_IT_number 14
_symmetry_cell_setting monoclinic
_symmetry_space_group_name_Hall '-P 2yab'
_symmetry_space_group_name_H-M 'P 1 21/a 1'
_atom_sites_solution_hydrogens geom
_atom_sites_solution_primary direct
_atom_sites_solution_secondary difmap
_audit_creation_method SHELXL-97
_cell_angle_alpha 90.00
_cell_angle_beta 101.282(14)
_cell_angle_gamma 90.00
_cell_formula_units_Z 2
_cell_length_a 9.314(3)
_cell_length_b 22.966(8)
_cell_length_c 11.919(4)
_cell_measurement_reflns_used Total
_cell_measurement_temperature 293(2)
_cell_measurement_theta_max 27.47
_cell_measurement_theta_min 3.10
_cell_volume 2500.3(15)
_computing_cell_refinement PROCESS-AUTO
_computing_data_collection PROCESS-AUTO
_computing_data_reduction PROCESS-AUTO
_computing_structure_refinement 'SHELXL-97 (Sheldrick, 1997)'
_computing_structure_solution 'SHELXL-97 (Sheldrick, 1997)'
_diffrn_ambient_temperature 293(2)
_diffrn_detector_area_resol_mean 10.0
_diffrn_measured_fraction_theta_full 0.998
_diffrn_measured_fraction_theta_max 0.996
_diffrn_measurement_device_type 'Rigaku RAXIS-RAPID'
_diffrn_measurement_method '\w scan'
_diffrn_radiation_monochromator graphite
_diffrn_radiation_source 'fine-focus sealed tube'
_diffrn_radiation_type MoK\a
_diffrn_radiation_wavelength 0.71069
_diffrn_reflns_av_R_equivalents 0.0444
_diffrn_reflns_av_sigmaI/netI 0.0396
_diffrn_reflns_limit_h_max 12
_diffrn_reflns_limit_h_min -12
_diffrn_reflns_limit_k_max 29
_diffrn_reflns_limit_k_min -29
_diffrn_reflns_limit_l_max 15
_diffrn_reflns_limit_l_min -15
_diffrn_reflns_number 23128
_diffrn_reflns_theta_full 25.00
_diffrn_reflns_theta_max 27.47
_diffrn_reflns_theta_min 3.10
_exptl_absorpt_coefficient_mu 5.959
_exptl_absorpt_correction_T_max 0.236
_exptl_absorpt_correction_T_min 0.181
_exptl_absorpt_correction_type multi-scan
_exptl_absorpt_process_details
;
Higashi,T (1995) Program for absorption correction. 
Rigaku Corporation, Tokyo, Japan.
;
_exptl_crystal_colour colorless
_exptl_crystal_density_diffrn 2.400
_exptl_crystal_density_method 'not measured'
_exptl_crystal_description block
_exptl_crystal_F_000 1696
_exptl_crystal_size_max 0.364
_exptl_crystal_size_mid 0.251
_exptl_crystal_size_min 0.244
_refine_diff_density_max 1.535
_refine_diff_density_min -0.613
_refine_diff_density_rms 0.163
_refine_ls_extinction_method none
_refine_ls_goodness_of_fit_ref 1.111
_refine_ls_hydrogen_treatment constr
_refine_ls_matrix_type full
_refine_ls_number_parameters 239
_refine_ls_number_reflns 5704
_refine_ls_number_restraints 0
_refine_ls_restrained_S_all 1.111
_refine_ls_R_factor_all 0.0649
_refine_ls_R_factor_gt 0.0536
_refine_ls_shift/su_max 0.001
_refine_ls_shift/su_mean 0.000
_refine_ls_structure_factor_coef Fsqd
_refine_ls_weighting_details 'calc w=1/[\s^2^(Fo^2^)+(0.0360P)^2^+16.6033P] where P=(Fo^2^+2Fc^2^)/3'
_refine_ls_weighting_scheme calc
_refine_ls_wR_factor_gt 0.1172
_refine_ls_wR_factor_ref 0.1237
_reflns_number_gt 4720
_reflns_number_total 5704
_reflns_threshold_expression >2sigma(I)
_cod_data_source_file cg8008877_si_002.cif
_cod_data_source_block compound-4a
_cod_depositor_comments
;
The following automatic conversions were performed:

'_symmetry_cell_setting' value 'Monoclinic' changed to 'monoclinic'
according to
/usr/data/users/saulius/automatic-downloads/retrospective/ACS/lib/dictionaries/cif_core.dic
dictionary named 'cif_core.dic' version 2.4.2 from 2011-04-26.

Automatic conversion script
Id: cif_fix_values 2281 2013-09-26 08:29:07Z andrius 
;
_cod_original_sg_symbol_H-M P21/a
_cod_database_code 4511167

loop_
_symmetry_equiv_pos_as_xyz
'x, y, z'
'-x+1/2, y+1/2, -z'
'-x, -y, -z'
'x-1/2, -y-1/2, z'

loop_
_atom_site_label
_atom_site_type_symbol
_atom_site_fract_x
_atom_site_fract_y
_atom_site_fract_z
_atom_site_U_iso_or_equiv
_atom_site_adp_type
_atom_site_occupancy
_atom_site_symmetry_multiplicity
_atom_site_calc_flag
_atom_site_refinement_flags
C1 C 0.1347(10) 0.9539(5) 0.1242(8) 0.067(3) Uani 1 1 d .
H1A H 0.0365 0.9591 0.1386 0.080 Uiso 1 1 calc R
H1B H 0.1414 0.9761 0.0562 0.080 Uiso 1 1 calc R
C2 C 0.1552(17) 0.8921(5) 0.1006(11) 0.104(5) Uani 1 1 d .
H2A H 0.1441 0.8690 0.1665 0.125 Uiso 1 1 calc R
H2B H 0.2533 0.8860 0.0868 0.125 Uiso 1 1 calc R
C3 C 0.043(2) 0.8725(7) -0.0042(14) 0.148(8) Uani 1 1 d .
H3A H 0.0574 0.8320 -0.0187 0.222 Uiso 1 1 calc R
H3B H 0.0548 0.8950 -0.0696 0.222 Uiso 1 1 calc R
H3C H -0.0542 0.8781 0.0099 0.222 Uiso 1 1 calc R
C4 C 0.7281(11) 0.8257(4) 0.3245(9) 0.066(2) Uani 1 1 d .
H4A H 0.8291 0.8366 0.3263 0.079 Uiso 1 1 calc R
H4B H 0.7279 0.7868 0.3564 0.079 Uiso 1 1 calc R
C5 C 0.649(2) 0.8243(7) 0.2034(12) 0.139(7) Uani 1 1 d .
H5A H 0.5469 0.8145 0.2008 0.167 Uiso 1 1 calc R
H5B H 0.6520 0.8626 0.1697 0.167 Uiso 1 1 calc R
C6 C 0.715(2) 0.7810(9) 0.1359(19) 0.165(8) Uiso 1 1 d .
H6A H 0.6626 0.7812 0.0581 0.247 Uiso 1 1 calc R
H6B H 0.7095 0.7429 0.1681 0.247 Uiso 1 1 calc R
H6C H 0.8156 0.7909 0.1380 0.247 Uiso 1 1 calc R
C7 C 0.498(2) 1.0935(8) 0.0844(10) 0.135(7) Uani 1 1 d .
H7A H 0.5763 1.0763 0.0538 0.203 Uiso 1 1 calc R
H7B H 0.4903 1.1340 0.0643 0.203 Uiso 1 1 calc R
H7C H 0.4079 1.0742 0.0534 0.203 Uiso 1 1 calc R
C8 C 0.5843(18) 1.2283(6) 0.4064(14) 0.131(6) Uani 1 1 d .
H8A H 0.5278 1.2458 0.3388 0.197 Uiso 1 1 calc R
H8B H 0.6843 1.2408 0.4159 0.197 Uiso 1 1 calc R
H8C H 0.5453 1.2400 0.4718 0.197 Uiso 1 1 calc R
C9 C 0.9391(11) 1.0660(7) 0.3950(13) 0.112(5) Uani 1 1 d .
H9A H 0.9867 1.0954 0.4463 0.168 Uiso 1 1 calc R
H9B H 0.9561 1.0734 0.3194 0.168 Uiso 1 1 calc R
H9C H 0.9777 1.0285 0.4203 0.168 Uiso 1 1 calc R
O7 O 0.7001(6) 0.9467(2) 0.4011(5) 0.0524(14) Uani 1 1 d .
O5 O 0.4616(5) 0.8703(3) 0.3843(5) 0.0506(13) Uani 1 1 d .
O6 O 0.2886(6) 1.1398(3) 0.4434(5) 0.0549(14) Uani 1 1 d .
O9 O 0.2407(6) 1.0581(3) 0.2492(5) 0.0544(14) Uani 1 1 d .
O10 O 0.2395(6) 0.9603(3) 0.3751(5) 0.0532(14) Uani 1 1 d .
O8 O 0.4400(5) 0.9708(2) 0.2281(5) 0.0477(13) Uani 1 1 d .
O2 O 0.5284(7) 1.0879(3) 0.2045(5) 0.0578(15) Uani 1 1 d .
O3 O 0.5775(6) 1.1664(3) 0.3957(5) 0.0566(14) Uani 1 1 d .
O1 O 0.7870(5) 1.0671(3) 0.3933(5) 0.0516(13) Uani 1 1 d .
O4 O 0.5198(5) 1.0567(2) 0.4122(4) 0.0415(11) Uani 1 1 d .
Cl3 Cl 0.2838(4) 1.19337(14) 0.1929(3) 0.0905(9) Uani 1 1 d .
Cl2 Cl 0.7580(3) 0.98911(14) 0.1582(2) 0.0768(7) Uani 1 1 d .
Cl1 Cl 0.1310(3) 0.83044(12) 0.4084(2) 0.0724(7) Uani 1 1 d .
As2 As 0.27007(8) 0.98571(4) 0.24997(7) 0.0475(2) Uani 1 1 d .
As1 As 0.64564(8) 0.87844(4) 0.41805(7) 0.0473(2) Uani 1 1 d .
Sn3 Sn 0.39160(6) 1.11929(3) 0.31288(5) 0.04956(16) Uani 1 1 d .
Sn2 Sn 0.62492(5) 1.01456(3) 0.29898(5) 0.04623(15) Uani 1 1 d .
Sn1 Sn 0.31956(5) 0.89569(2) 0.48433(5) 0.04610(15) Uani 1 1 d .

loop_
_atom_site_aniso_label
_atom_site_aniso_U_11
_atom_site_aniso_U_22
_atom_site_aniso_U_33
_atom_site_aniso_U_23
_atom_site_aniso_U_13
_atom_site_aniso_U_12
C1 0.044(5) 0.091(7) 0.058(6) -0.010(5) -0.007(4) 0.001(5)
C2 0.127(12) 0.087(8) 0.080(8) -0.021(7) -0.027(8) -0.018(8)
C3 0.192(19) 0.126(13) 0.100(11) -0.018(10) -0.037(12) -0.061(13)
C4 0.059(5) 0.066(6) 0.074(6) -0.020(5) 0.019(5) 0.014(4)
C5 0.23(2) 0.118(12) 0.074(9) -0.014(8) 0.038(11) 0.070(13)
C7 0.187(17) 0.165(15) 0.056(7) 0.024(8) 0.031(9) 0.078(13)
C8 0.143(14) 0.080(9) 0.138(14) 0.017(8) -0.052(11) -0.023(9)
C9 0.045(6) 0.160(13) 0.137(12) -0.064(10) 0.033(7) -0.020(7)
O7 0.033(3) 0.058(3) 0.063(4) -0.001(3) 0.000(2) -0.001(2)
O5 0.031(3) 0.064(3) 0.057(3) -0.011(3) 0.010(2) 0.001(2)
O6 0.041(3) 0.069(4) 0.052(3) 0.000(3) 0.004(3) 0.009(3)
O9 0.031(3) 0.067(4) 0.060(4) -0.006(3) -0.001(2) 0.005(2)
O10 0.038(3) 0.064(4) 0.058(3) 0.001(3) 0.009(3) 0.005(2)
O8 0.027(2) 0.068(3) 0.047(3) -0.005(3) 0.004(2) 0.002(2)
O2 0.055(3) 0.074(4) 0.047(3) 0.007(3) 0.015(3) -0.001(3)
O3 0.052(3) 0.052(3) 0.063(4) 0.004(3) 0.004(3) 0.000(3)
O1 0.026(2) 0.073(4) 0.057(3) -0.005(3) 0.010(2) -0.006(2)
O4 0.028(2) 0.050(3) 0.047(3) -0.001(2) 0.007(2) 0.003(2)
Cl3 0.098(2) 0.0874(19) 0.0787(19) 0.0141(15) -0.0009(16) 0.0144(16)
Cl2 0.0575(13) 0.114(2) 0.0658(15) -0.0139(14) 0.0297(12) 0.0007(13)
Cl1 0.0480(12) 0.0773(16) 0.0886(18) -0.0136(13) 0.0052(12) -0.0210(11)
As2 0.0316(4) 0.0633(5) 0.0452(4) -0.0055(4) 0.0013(3) -0.0013(3)
As1 0.0334(4) 0.0573(5) 0.0506(5) -0.0073(4) 0.0069(3) 0.0032(3)
Sn3 0.0412(3) 0.0573(3) 0.0479(3) 0.0026(3) 0.0032(2) 0.0035(2)
Sn2 0.0321(3) 0.0613(3) 0.0466(3) -0.0039(2) 0.0110(2) -0.0018(2)
Sn1 0.0309(3) 0.0567(3) 0.0500(3) -0.0044(2) 0.0062(2) -0.0058(2)

loop_
_atom_type_symbol
_atom_type_description
_atom_type_scat_dispersion_real
_atom_type_scat_dispersion_imag
_atom_type_scat_source
C C 0.0033 0.0016 'International Tables Vol C Tables 4.2.6.8 and 6.1.1.4'
H H 0.0000 0.0000 'International Tables Vol C Tables 4.2.6.8 and 6.1.1.4'
O O 0.0106 0.0060 'International Tables Vol C Tables 4.2.6.8 and 6.1.1.4'
Cl Cl 0.1484 0.1585 'International Tables Vol C Tables 4.2.6.8 and 6.1.1.4'
As As 0.0499 2.0058 'International Tables Vol C Tables 4.2.6.8 and 6.1.1.4'
Sn Sn -0.6537 1.4246 'International Tables Vol C Tables 4.2.6.8 and 6.1.1.4'

loop_
_geom_angle_atom_site_label_1
_geom_angle_atom_site_label_2
_geom_angle_atom_site_label_3
_geom_angle
_geom_angle_site_symmetry_1
_geom_angle_site_symmetry_3
C2 C1 As2 115.5(7) . .
C2 C1 H1A 108.4 . .
As2 C1 H1A 108.4 . .
C2 C1 H1B 108.4 . .
As2 C1 H1B 108.4 . .
H1A C1 H1B 107.5 . .
C1 C2 C3 110.4(12) . .
C1 C2 H2A 109.6 . .
C3 C2 H2A 109.6 . .
C1 C2 H2B 109.6 . .
C3 C2 H2B 109.6 . .
H2A C2 H2B 108.1 . .
C2 C3 H3A 109.5 . .
C2 C3 H3B 109.5 . .
H3A C3 H3B 109.5 . .
C2 C3 H3C 109.5 . .
H3A C3 H3C 109.5 . .
H3B C3 H3C 109.5 . .
C5 C4 As1 113.6(8) . .
C5 C4 H4A 108.8 . .
As1 C4 H4A 108.8 . .
C5 C4 H4B 108.8 . .
As1 C4 H4B 108.8 . .
H4A C4 H4B 107.7 . .
C6 C5 C4 111.0(14) . .
C6 C5 H5A 109.4 . .
C4 C5 H5A 109.4 . .
C6 C5 H5B 109.4 . .
C4 C5 H5B 109.4 . .
H5A C5 H5B 108.0 . .
C5 C6 H6A 109.5 . .
C5 C6 H6B 109.5 . .
H6A C6 H6B 109.5 . .
C5 C6 H6C 109.5 . .
H6A C6 H6C 109.5 . .
H6B C6 H6C 109.5 . .
O2 C7 H7A 109.5 . .
O2 C7 H7B 109.5 . .
H7A C7 H7B 109.5 . .
O2 C7 H7C 109.5 . .
H7A C7 H7C 109.5 . .
H7B C7 H7C 109.5 . .
O3 C8 H8A 109.5 . .
O3 C8 H8B 109.5 . .
H8A C8 H8B 109.5 . .
O3 C8 H8C 109.5 . .
H8A C8 H8C 109.5 . .
H8B C8 H8C 109.5 . .
O1 C9 H9A 109.5 . .
O1 C9 H9B 109.5 . .
H9A C9 H9B 109.5 . .
O1 C9 H9C 109.5 . .
H9A C9 H9C 109.5 . .
H9B C9 H9C 109.5 . .
As1 O7 Sn2 136.0(3) . .
As1 O5 Sn1 125.0(3) . .
As1 O6 Sn3 123.5(3) 3_676 .
As2 O9 Sn3 125.6(3) . .
As2 O10 Sn1 136.4(3) . .
As2 O8 Sn2 125.4(3) . .
C7 O2 Sn3 124.5(8) . .
C7 O2 Sn2 126.2(8) . .
Sn3 O2 Sn2 101.0(2) . .
C8 O3 Sn1 127.2(7) . 3_676
C8 O3 Sn3 124.7(7) . .
Sn1 O3 Sn3 101.1(2) 3_676 .
C9 O1 Sn2 128.1(6) . .
C9 O1 Sn1 127.3(6) . 3_676
Sn2 O1 Sn1 102.7(2) . 3_676
Sn1 O4 Sn2 105.0(2) 3_676 .
Sn1 O4 Sn3 104.0(2) 3_676 .
Sn2 O4 Sn3 104.2(2) . .
O10 As2 O9 107.0(3) . .
O10 As2 O8 113.2(3) . .
O9 As2 O8 110.9(3) . .
O10 As2 C1 111.4(4) . .
O9 As2 C1 107.0(4) . .
O8 As2 C1 107.2(4) . .
O7 As1 O5 113.1(3) . .
O7 As1 O6 106.8(3) . 3_676
O5 As1 O6 111.1(3) . 3_676
O7 As1 C4 111.0(4) . .
O5 As1 C4 107.2(4) . .
O6 As1 C4 107.6(4) 3_676 .
O9 Sn3 O6 92.9(2) . .
O9 Sn3 O4 90.7(2) . .
O6 Sn3 O4 91.6(2) . .
O9 Sn3 O2 89.5(2) . .
O6 Sn3 O2 167.8(2) . .
O4 Sn3 O2 76.4(2) . .
O9 Sn3 O3 166.8(2) . .
O6 Sn3 O3 89.4(2) . .
O4 Sn3 O3 76.2(2) . .
O2 Sn3 O3 85.6(2) . .
O9 Sn3 Cl3 95.34(19) . .
O6 Sn3 Cl3 95.12(19) . .
O4 Sn3 Cl3 170.67(16) . .
O2 Sn3 Cl3 96.53(19) . .
O3 Sn3 Cl3 97.38(18) . .
O9 Sn3 Sn1 127.92(17) . 3_676
O6 Sn3 Sn1 84.38(16) . 3_676
O4 Sn3 Sn1 37.70(14) . 3_676
O2 Sn3 Sn1 84.75(17) . 3_676
O3 Sn3 Sn1 39.42(16) . 3_676
Cl3 Sn3 Sn1 136.73(9) . 3_676
O9 Sn3 Sn2 83.66(16) . .
O6 Sn3 Sn2 128.80(17) . .
O4 Sn3 Sn2 37.64(14) . .
O2 Sn3 Sn2 39.68(16) . .
O3 Sn3 Sn2 84.75(16) . .
Cl3 Sn3 Sn2 136.08(9) . .
Sn1 Sn3 Sn2 60.00(2) 3_676 .
O7 Sn2 O8 92.0(2) . .
O7 Sn2 O4 96.9(2) . .
O8 Sn2 O4 91.9(2) . .
O7 Sn2 O1 89.6(2) . .
O8 Sn2 O1 168.0(2) . .
O4 Sn2 O1 76.2(2) . .
O7 Sn2 O2 173.3(2) . .
O8 Sn2 O2 86.3(2) . .
O4 Sn2 O2 76.6(2) . .
O1 Sn2 O2 90.8(2) . .
O7 Sn2 Cl2 94.00(19) . .
O8 Sn2 Cl2 95.89(16) . .
O4 Sn2 Cl2 166.36(17) . .
O1 Sn2 Cl2 95.82(16) . .
O2 Sn2 Cl2 92.66(18) . .
O7 Sn2 Sn1 91.57(17) . 3_676
O8 Sn2 Sn1 129.22(15) . 3_676
O4 Sn2 Sn1 37.48(14) . 3_676
O1 Sn2 Sn1 38.86(15) . 3_676
O2 Sn2 Sn1 84.50(17) . 3_676
Cl2 Sn2 Sn1 134.31(7) . 3_676
O7 Sn2 Sn3 133.94(17) . .
O8 Sn2 Sn3 82.39(15) . .
O4 Sn2 Sn3 38.19(14) . .
O1 Sn2 Sn3 88.00(16) . .
O2 Sn2 Sn3 39.37(16) . .
Cl2 Sn2 Sn3 132.01(8) . .
Sn1 Sn2 Sn3 59.95(2) 3_676 .
O10 Sn1 O5 91.9(2) . .
O10 Sn1 O4 97.4(2) . 3_676
O5 Sn1 O4 91.4(2) . 3_676
O10 Sn1 O1 89.1(2) . 3_676
O5 Sn1 O1 167.2(2) . 3_676
O4 Sn1 O1 75.8(2) 3_676 3_676
O10 Sn1 O3 174.0(2) . 3_676
O5 Sn1 O3 86.7(2) . 3_676
O4 Sn1 O3 76.8(2) 3_676 3_676
O1 Sn1 O3 91.0(2) 3_676 3_676
O10 Sn1 Cl1 93.81(18) . .
O5 Sn1 Cl1 96.54(17) . .
O4 Sn1 Cl1 166.04(16) 3_676 .
O1 Sn1 Cl1 96.17(16) 3_676 .
O3 Sn1 Cl1 92.09(18) 3_676 .
O10 Sn1 Sn3 134.59(17) . 3_676
O5 Sn1 Sn3 82.39(16) . 3_676
O4 Sn1 Sn3 38.26(14) 3_676 3_676
O1 Sn1 Sn3 87.80(15) 3_676 3_676
O3 Sn1 Sn3 39.48(16) 3_676 3_676
Cl1 Sn1 Sn3 131.56(8) . 3_676
O10 Sn1 Sn2 91.56(17) . 3_676
O5 Sn1 Sn2 128.67(16) . 3_676
O4 Sn1 Sn2 37.49(13) 3_676 3_676
O1 Sn1 Sn2 38.48(14) 3_676 3_676
O3 Sn1 Sn2 84.83(17) 3_676 3_676
Cl1 Sn1 Sn2 134.24(7) . 3_676
Sn3 Sn1 Sn2 60.05(2) 3_676 3_676

loop_
_geom_bond_atom_site_label_1
_geom_bond_atom_site_label_2
_geom_bond_distance
_geom_bond_site_symmetry_2
C1 C2 1.467(15) .
C1 As2 1.905(9) .
C1 H1A 0.9700 .
C1 H1B 0.9700 .
C2 C3 1.532(17) .
C2 H2A 0.9700 .
C2 H2B 0.9700 .
C3 H3A 0.9600 .
C3 H3B 0.9600 .
C3 H3C 0.9600 .
C4 C5 1.488(17) .
C4 As1 1.907(8) .
C4 H4A 0.9700 .
C4 H4B 0.9700 .
C5 C6 1.49(2) .
C5 H5A 0.9700 .
C5 H5B 0.9700 .
C6 H6A 0.9600 .
C6 H6B 0.9600 .
C6 H6C 0.9600 .
C7 O2 1.409(13) .
C7 H7A 0.9600 .
C7 H7B 0.9600 .
C7 H7C 0.9600 .
C8 O3 1.428(14) .
C8 H8A 0.9600 .
C8 H8B 0.9600 .
C8 H8C 0.9600 .
C9 O1 1.412(11) .
C9 H9A 0.9600 .
C9 H9B 0.9600 .
C9 H9C 0.9600 .
O7 As1 1.673(6) .
O7 Sn2 2.016(6) .
O5 As1 1.693(5) .
O5 Sn1 2.033(5) .
O6 As1 1.698(6) 3_676
O6 Sn3 2.036(6) .
O9 As2 1.683(6) .
O9 Sn3 2.028(6) .
O10 As2 1.677(6) .
O10 Sn1 2.019(6) .
O8 As2 1.689(5) .
O8 Sn2 2.030(5) .
O2 Sn3 2.111(6) .
O2 Sn2 2.125(6) .
O3 Sn1 2.112(6) 3_676
O3 Sn3 2.115(6) .
O1 Sn2 2.083(5) .
O1 Sn1 2.100(5) 3_676
O4 Sn1 2.057(5) 3_676
O4 Sn2 2.058(5) .
O4 Sn3 2.083(5) .
Cl3 Sn3 2.321(3) .
Cl2 Sn2 2.347(2) .
Cl1 Sn1 2.351(2) .
As1 O6 1.698(6) 3_676
Sn3 Sn1 3.2640(12) 3_676
Sn3 Sn2 3.2674(11) .
Sn2 Sn1 3.2656(11) 3_676
Sn1 O4 2.057(5) 3_676
Sn1 O1 2.100(5) 3_676
Sn1 O3 2.112(6) 3_676
Sn1 Sn3 3.2640(12) 3_676
Sn1 Sn2 3.2656(11) 3_676

loop_
_geom_hbond_atom_site_label_D
_geom_hbond_atom_site_label_H
_geom_hbond_atom_site_label_A
_geom_hbond_distance_DH
_geom_hbond_distance_HA
_geom_hbond_distance_DA
_geom_hbond_angle_DHA
_geom_hbond_site_symmetry_A
C7 H7A Cl2 0.96 2.76 3.398(15) 124.9 .
C7 H7B Cl3 0.96 3.01 3.454(15) 109.7 .
C8 H8B Cl1 0.96 2.93 3.382(14) 109.7 3_676
C8 H8A Cl3 0.96 2.84 3.488(14) 125.3 .
C9 H9A Cl1 0.96 2.80 3.489(13) 129.4 3_676
C9 H9B Cl2 0.96 3.08 3.474(13) 106.6 .
C1 H1A Cl2 0.97 2.74 3.699(10) 171.0 1_455
C4 H4A Cl1 0.97 2.79 3.691(10) 154.2 1_655
C4 H4B Cl1 0.97 2.94 3.877(11) 161.4 4_675
